data_9011525
loop_
_publ_author_name
'Hennig, C.'
'Reck, G.'
'Reich, T.'
'Robberg, A.'
'Kraus, W.'
'Sieler, J.'

_publ_section_title
;
 EXAFS and XRD investigations of zeunerite and meta-zeunerite
;
_journal_name_full 'Zeitschrift fur Kristallographie'
_journal_page_first 37
_journal_page_last 45
_journal_volume 218
_journal_year 2003
_chemical_compound_source Synthetic
_chemical_formula_sum 'As2 Cu H12.656 O24 U2'
_chemical_name_mineral Zeunerite
_space_group_IT_number 139
_symmetry_space_group_name_Hall '-I 4 2'
_symmetry_space_group_name_H-M 'I 4/m m m'
_cell_angle_alpha 90
_cell_angle_beta 90
_cell_angle_gamma 90
_cell_formula_units_Z 2
_cell_length_a 7.1751
_cell_length_b 7.1751
_cell_length_c 20.8728
_cell_volume 1074.575
_database_code_amcsd 0011096
_exptl_crystal_density_diffrn 3.357
_cod_original_formula_sum 'Cu U2 As2 O24 H12.656'
_cod_database_code 9011525

loop_
_space_group_symop_operation_xyz
x,y,z
1/2+x,1/2+y,1/2+z
-y,-x,z
1/2-y,1/2-x,1/2+z
y,x,-z
1/2+y,1/2+x,1/2-z
y,-x,-z
1/2+y,1/2-x,1/2-z
-y,x,z
1/2-y,1/2+x,1/2+z
x,-y,z
1/2+x,1/2-y,1/2+z
-x,y,-z
1/2-x,1/2+y,1/2-z
x,y,-z
1/2+x,1/2+y,1/2-z
-x,-y,z
1/2-x,1/2-y,1/2+z
y,x,z
1/2+y,1/2+x,1/2+z
-y,-x,-z
1/2-y,1/2-x,1/2-z
-y,x,-z
1/2-y,1/2+x,1/2-z
y,-x,z
1/2+y,1/2-x,1/2+z
-x,y,z
1/2-x,1/2+y,1/2+z
x,-y,-z
1/2+x,1/2-y,1/2-z
-x,-y,-z
1/2-x,1/2-y,1/2-z

loop_
_atom_site_label
_atom_site_fract_x
_atom_site_fract_y
_atom_site_fract_z
_atom_site_occupancy
_atom_site_U_iso_or_equiv
_atom_site_type_symbol
_atom_site_attached_hydrogens
Cu1 0.00000 0.00000 0.50000 0.85000 0.01500 Cu 0
Cu2 0.00000 0.00000 0.12100 0.07500 0.01500 Cu 0
U 0.00000 0.00000 0.29480 1.00000 0.01300 U 0
As 0.00000 0.50000 0.25000 1.00000 0.01700 As 0
O1 0.00000 0.00000 0.38250 1.00000 0.02900 O 0
O2 0.00000 0.00000 0.20990 1.00000 0.02600 O 0
O3 0.04070 0.31850 0.29830 0.50000 0.02500 O 0
Wat1 0.98400 0.73090 0.50000 0.50000 0.03500 O 2
Wat2 0.23540 0.58370 0.58680 0.50000 0.03200 O 2

loop_
_cod_changelog_entry_id
_cod_changelog_entry_author
_cod_changelog_entry_date
_cod_changelog_entry_text
1
;cod-tools version 3.8.0
Id: cif_guess_AMCSD_atom_types 9581 2023-05-17 12:35:41Z saulius
;
2023-05-18T11:41:35+03:00
;Derived atom types and hydrogen counts
from atom names that follow the AMCSD naming convention
(Wat == water, O-H == hydroxyl).
;

loop_
_cod_related_entry_id
_cod_related_entry_database
_cod_related_entry_code
1 AMCSD 0011096
